data_2012480
loop_
_publ_author_name
'Hinkle, Robert J.'
'McDonald, Robert'

_publ_section_title
;
 (<i>Z</i>)-2-Methylbuten-1-yl(aryl)iodonium trifluoromethanesulfonates
 containing electron-withdrawing groups on the aryl moiety
;
_journal_issue 2
_journal_name_full 'Acta Crystallographica Section C'
_journal_page_first o117
_journal_page_last o121
_journal_paper_doi 10.1107/S0108270101019084
_journal_volume 58
_journal_year 2002
_chemical_formula_iupac '2C13 H12 F6 I + , 2C F3 O3 S - , C H2 Cl2'
_chemical_formula_moiety '2C13 H12 F6 I + , 2C F3 O3 S - , C H2 Cl2'
_chemical_formula_sum 'C29 H26 Cl2 F18 I2 O6 S2'
_chemical_formula_weight 1201.32
_chemical_name_systematic
;
bis{(Z)-2-methylbut-1-en-1-yl-[3,5-bis(trifluoromethyl)phenyl]iodonium}
bis(trifluoromethanesulfonate) dichloromethane solvate
;
_space_group_IT_number 2
_symmetry_cell_setting triclinic
_symmetry_space_group_name_Hall '-P 1'
_symmetry_space_group_name_H-M 'P -1'
_atom_sites_solution_hydrogens geom
_atom_sites_solution_primary direct
_atom_sites_solution_secondary difmap
_cell_angle_alpha 81.854(10)
_cell_angle_beta 72.429(10)
_cell_angle_gamma 79.851(10)
_cell_formula_units_Z 2
_cell_length_a 12.5807(13)
_cell_length_b 13.2381(14)
_cell_length_c 13.6567(14)
_cell_measurement_reflns_used 8192
_cell_measurement_temperature 193(2)
_cell_measurement_theta_max 26.3
_cell_measurement_theta_min 2.3
_cell_volume 2124.9(4)
_computing_cell_refinement SMART
_computing_data_collection 'SMART (Bruker, 1997)'
_computing_data_reduction 'SHELXTL (Sheldrick, 1997a)'
_computing_molecular_graphics SHELXTL
_computing_publication_material SHELXTL
_computing_structure_refinement 'SHELXL97 (Sheldrick, 1997)'
_computing_structure_solution 'SHELXS97 (Sheldrick, 1990)'
_diffrn_ambient_temperature 193(2)
_diffrn_detector_area_resol_mean 8.192
_diffrn_measured_fraction_theta_full .989
_diffrn_measured_fraction_theta_max .989
_diffrn_measurement_device_type 'Bruker P4/RA/SMART 1000 CCD area-detector'
_diffrn_measurement_method '\f and \w scans'
_diffrn_radiation_monochromator graphite
_diffrn_radiation_source 'fine-focus rotating anode'
_diffrn_radiation_type MoK\a
_diffrn_radiation_wavelength .71073
_diffrn_reflns_av_R_equivalents .027
_diffrn_reflns_av_sigmaI/netI .045
_diffrn_reflns_limit_h_max 15
_diffrn_reflns_limit_h_min -13
_diffrn_reflns_limit_k_max 16
_diffrn_reflns_limit_k_min -13
_diffrn_reflns_limit_l_max 17
_diffrn_reflns_limit_l_min -17
_diffrn_reflns_number 12749
_diffrn_reflns_theta_full 26.41
_diffrn_reflns_theta_max 26.41
_diffrn_reflns_theta_min 1.57
_diffrn_standards_decay_% <1
_diffrn_standards_interval_time 1470
_diffrn_standards_number 185
_exptl_absorpt_coefficient_mu 1.821
_exptl_absorpt_correction_T_max .857
_exptl_absorpt_correction_T_min .629
_exptl_absorpt_correction_type integration
_exptl_absorpt_process_details '(SHELXTL; Sheldrick, 1997a)'
_exptl_crystal_colour colorless
_exptl_crystal_density_diffrn 1.878
_exptl_crystal_density_method 'not measured'
_exptl_crystal_description prism
_exptl_crystal_F_000 1164
_exptl_crystal_size_max .39
_exptl_crystal_size_mid .17
_exptl_crystal_size_min .12
_refine_diff_density_max .49
_refine_diff_density_min -.64
_refine_ls_extinction_method none
_refine_ls_goodness_of_fit_ref .969
_refine_ls_hydrogen_treatment constr
_refine_ls_matrix_type full
_refine_ls_number_parameters 618
_refine_ls_number_reflns 8628
_refine_ls_number_restraints 0
_refine_ls_restrained_S_all .969
_refine_ls_R_factor_all .043
_refine_ls_R_factor_gt .032
_refine_ls_shift/su_max .002
_refine_ls_shift/su_mean .000
_refine_ls_structure_factor_coef Fsqd
_refine_ls_weighting_details 'calc w = 1/[\s^2^(Fo^2^)+(0.0417P)^2^] where P=(Fo^2^+2Fc^2^)/3'
_refine_ls_weighting_scheme calc
_refine_ls_wR_factor_gt .074
_refine_ls_wR_factor_ref .078
_reflns_number_gt 6911
_reflns_number_total 8628
_reflns_threshold_expression I>2\s(I)
_cod_data_source_file bk1616.cif
_cod_data_source_block III
_cod_depositor_comments
;
The following automatic conversions were performed:
'_symmetry_cell_setting' value 'Triclinic' changed to 'triclinic'
according to '/home/saulius/struct/CIF-dictionaries/cif_core.dic'
dictionary named 'cif_core.dic' version 2.4.1 from 2010-06-29.

Automatic conversion script
Id: cif_fix_enum 1527 2010-12-29 10:47:43Z saulius 

The following automatic conversions were performed:

'_symmetry_cell_setting' value 'Triclinic' changed to 'triclinic'
according to /home/saulius/struct/CIF-dictionaries/cif_core.dic
dictionary named 'cif_core.dic' version 2.4.1 from 2010-06-29.

Automatic conversion script
Id: cif_fix_values 1715 2011-07-08 13:25:40Z adriana 
;
_cod_database_code 2012480
_cod_database_fobs_code 2012480

loop_
_symmetry_equiv_pos_as_xyz
'x, y, z'
'-x, -y, -z'

loop_
_atom_site_label
_atom_site_fract_x
_atom_site_fract_y
_atom_site_fract_z
_atom_site_U_iso_or_equiv
_atom_site_adp_type
_atom_site_calc_flag
_atom_site_refinement_flags
_atom_site_occupancy
_atom_site_disorder_assembly
_atom_site_disorder_group
_atom_site_type_symbol
I1 .492283(17) .418968(15) -.157974(15) .03097(7) Uani d . 1 . . I
F11A .7693(4) -.0326(3) -.2218(4) .0887(14) Uani d P .70 A 1 F
F12A .8522(3) .0517(5) -.3554(3) .0859(14) Uani d P .70 A 1 F
F13A .8351(5) .0981(5) -.2062(7) .136(3) Uani d P .70 A 1 F
F11B .8649(11) .1135(11) -.3212(12) .103(4) Uiso d P .30 A 2 F
F12B .7984(11) .0463(11) -.1839(11) .091(4) Uiso d P .30 A 2 F
F13B .7966(14) -.0220(14) -.3027(15) .130(5) Uiso d P .30 A 2 F
F14 .3373(2) .1837(2) -.3724(2) .0742(8) Uani d . 1 . . F
F15 .4881(3) .1282(2) -.48212(19) .0836(9) Uani d . 1 . . F
F16 .4158(3) .02876(19) -.3514(2) .0797(9) Uani d . 1 . . F
C1 .4879(3) .5078(3) -.2966(3) .0360(8) Uani d . 1 . . C
H1 .4169 .5393 -.3050 .043 Uiso calc R 1 . . H
C2 .5798(3) .5222(3) -.3733(3) .0412(8) Uani d . 1 . . C
C3 .5654(4) .5929(3) -.4666(3) .0590(11) Uani d . 1 . . C
H3A .4850 .6153 -.4588 .071 Uiso calc R 1 . . H
H3B .5988 .5562 -.5286 .071 Uiso calc R 1 . . H
H3C .6031 .6533 -.4729 .071 Uiso calc R 1 . . H
C4 .6981(3) .4740(3) -.3762(3) .0555(10) Uani d . 1 . . C
H4A .6999 .4453 -.3056 .067 Uiso calc R 1 . . H
H4B .7479 .5281 -.3987 .067 Uiso calc R 1 . . H
C5 .7436(5) .3886(4) -.4483(4) .0843(17) Uani d . 1 . . C
H5A .8202 .3594 -.4463 .101 Uiso calc R 1 . . H
H5B .7448 .4170 -.5188 .101 Uiso calc R 1 . . H
H5C .6950 .3344 -.4261 .101 Uiso calc R 1 . . H
C11 .5378(3) .2759(2) -.2217(2) .0320(7) Uani d . 1 . . C
C12 .6373(3) .2174(3) -.2161(3) .0381(8) Uani d . 1 . . C
H12 .6816 .2375 -.1789 .046 Uiso calc R 1 . . H
C13 .6717(3) .1281(3) -.2660(3) .0418(8) Uani d . 1 A . C
C14 .6069(3) .0983(3) -.3194(3) .0411(8) Uani d . 1 . . C
H14 .6315 .0371 -.3536 .049 Uiso calc R 1 . . H
C15 .5061(3) .1578(3) -.3229(2) .0373(8) Uani d . 1 . . C
C16 .4688(3) .2478(2) -.2735(2) .0333(7) Uani d . 1 . . C
H16 .3991 .2886 -.2749 .040 Uiso calc R 1 . . H
C17 .7819(4) .0636(4) -.2641(4) .0587(11) Uani d . 1 . . C
C18 .4364(4) .1248(3) -.3820(3) .0482(9) Uani d . 1 . . C
I2 .127775(18) .327951(17) .047728(15) .03397(7) Uani d . 1 . . I
F21A -.2371(15) .154(2) .2939(11) .127(7) Uani d P .50 B 1 F
F22A -.2508(14) .171(2) .4464(14) .146(7) Uani d P .50 B 1 F
F23A -.1616(15) .0402(12) .379(3) .184(8) Uani d P .50 B 1 F
F24A .2325(12) .242(2) .4191(12) .155(9) Uani d P .50 C 1 F
F25A .1062(19) .1705(19) .5296(12) .161(10) Uani d P .50 C 1 F
F26A .0958(16) .3291(12) .4889(13) .174(6) Uani d P .50 C 1 F
F21B -.2100(16) .090(2) .4471(12) .129(8) Uani d P .50 B 2 F
F22B -.1968(17) .086(2) .2984(14) .131(8) Uani d P .50 B 2 F
F23B -.2771(7) .2201(8) .366(3) .131(4) Uani d P .50 B 2 F
F24B .0844(15) .2210(18) .5437(8) .125(8) Uani d P .50 C 2 F
F25B .2074(18) .2915(12) .4342(13) .112(7) Uani d P .50 C 2 F
F26B .2265(11) .1323(8) .4419(10) .108(3) Uani d P .50 C 2 F
C6 .2628(3) .2088(3) .0117(3) .0392(8) Uani d . 1 D . C
H6 .3313 .2169 .0235 .047 Uiso calc R 1 . . H
C7 .2599(3) .1251(3) -.0254(3) .0540(10) Uani d . 1 . . C
C8 .3648(4) .0479(3) -.0483(3) .0614(11) Uani d . 1 D . C
H8A .4242 .0729 -.0295 .074 Uiso calc R 1 . . H
H8B .3896 .0383 -.1220 .074 Uiso calc R 1 . . H
H8C .3491 -.0181 -.0081 .074 Uiso calc R 1 . . H
C9A .1506(7) .0848(6) -.0254(6) .0577(18) Uani d P .67 D 1 C
H9AA .1467 .0161 .0141 .069 Uiso calc PR .67 D 1 H
H9AB .0839 .1323 .0090 .069 Uiso calc PR .67 D 1 H
C10A .1489(8) .0770(10) -.1320(8) .093(3) Uani d P .67 D 1 C
H10A .0800 .0509 -.1300 .112 Uiso calc PR .67 D 1 H
H10B .2147 .0297 -.1659 .112 Uiso calc PR .67 D 1 H
H10C .1508 .1453 -.1706 .112 Uiso calc PR .67 D 1 H
C9B .1884(12) .1277(10) -.0973(12) .056(3) Uani d P .33 D 2 C
H9BA .2357 .1181 -.1687 .067 Uiso calc PR .33 D 2 H
H9BB .1367 .1934 -.0972 .067 Uiso calc PR .33 D 2 H
C10B .1229(16) .0362(16) -.051(2) .094(6) Uani d P .33 D 2 C
H10D .0733 .0304 -.0923 .113 Uiso calc PR .33 D 2 H
H10E .0776 .0475 .0201 .113 Uiso calc PR .33 D 2 H
H10F .1761 -.0274 -.0503 .113 Uiso calc PR .33 D 2 H
C21 .0635(3) .2679(3) .2016(2) .0349(7) Uani d . 1 . . C
C22 -.0369(3) .2273(3) .2290(3) .0406(8) Uani d . 1 . . C
H22 -.0760 .2272 .1794 .049 Uiso calc R 1 . . H
C23 -.0787(3) .1874(3) .3289(3) .0447(9) Uani d . 1 B . C
C24 -.0220(3) .1874(3) .4017(3) .0446(9) Uani d . 1 . . C
H24 -.0519 .1599 .4709 .053 Uiso calc R 1 . . H
C25 .0782(3) .2276(3) .3727(3) .0449(9) Uani d . 1 C . C
C26 .1222(3) .2694(3) .2717(3) .0393(8) Uani d . 1 . . C
H26 .1905 .2982 .2519 .047 Uiso calc R 1 . . H
C27 -.1889(5) .1446(5) .3610(4) .0741(15) Uani d . 1 . . C
C28 .1427(6) .2244(5) .4500(4) .0777(17) Uani d . 1 . . C
S1 .51521(7) .69039(6) -.11146(6) .03420(19) Uani d . 1 . . S
F31 .5500(2) .86894(18) -.2122(2) .0711(7) Uani d . 1 . . F
F32 .5046(3) .7652(2) -.29580(18) .0803(9) Uani d . 1 . . F
F33 .3802(2) .8406(2) -.1739(2) .0731(7) Uani d . 1 . . F
O31 .4379(2) .62068(19) -.10796(19) .0438(6) Uani d . 1 . . O
O32 .4907(2) .7392(2) -.01761(18) .0508(7) Uani d . 1 . . O
O33 .6310(2) .6524(2) -.1555(2) .0571(7) Uani d . 1 . . O
C30 .4857(4) .7964(3) -.2038(3) .0459(9) Uani d . 1 . . C
S2 -.15543(7) .52162(7) .20304(6) .03601(19) Uani d . 1 . . S
F41 -.1875(3) .6101(2) .3691(2) .0861(9) Uani d . 1 . . F
F42 -.0333(3) .5057(2) .3294(2) .0881(9) Uani d . 1 . . F
F43 -.0480(2) .6536(2) .2440(2) .0838(9) Uani d . 1 . . F
O41 -.0549(2) .4877(2) .12393(18) .0468(6) Uani d . 1 . . O
O42 -.2257(2) .6087(2) .16797(19) .0486(6) Uani d . 1 . . O
O43 -.2143(2) .4412(2) .2664(2) .0611(8) Uani d . 1 . . O
C40 -.1022(4) .5755(3) .2907(3) .0535(10) Uani d . 1 . . C
Cl1S -.14130(12) .23095(10) -.02448(12) .0841(4) Uani d . 1 . . Cl
Cl2S -.22381(13) .42906(13) -.11506(14) .1038(6) Uani d . 1 . . Cl
C1S -.1755(4) .3630(3) -.0157(4) .0601(11) Uani d . 1 . . C
H1SA -.2339 .3754 .0504 .072 Uiso calc R 1 . . H
H1SB -.1079 .3909 -.0144 .072 Uiso calc R 1 . . H

loop_
_atom_site_aniso_label
_atom_site_aniso_U_11
_atom_site_aniso_U_22
_atom_site_aniso_U_33
_atom_site_aniso_U_12
_atom_site_aniso_U_13
_atom_site_aniso_U_23
I1 .03652(13) .02817(12) .02806(11) -.00534(9) -.00741(9) -.00511(8)
F11A .079(3) .053(3) .103(4) .019(2) -.015(3) .035(2)
F12A .049(2) .119(4) .053(2) .034(2) .0082(18) .007(2)
F13A .109(4) .113(5) .240(8) .068(4) -.129(5) -.117(5)
F14 .0753(18) .0678(18) .097(2) .0028(15) -.0450(16) -.0364(15)
F15 .105(2) .111(2) .0428(14) -.0354(19) -.0155(14) -.0201(14)
F16 .122(2) .0434(15) .097(2) -.0346(16) -.0588(19) .0061(13)
C1 .047(2) .0285(18) .0354(18) -.0044(15) -.0166(16) -.0029(14)
C2 .057(2) .0321(19) .0351(19) -.0125(17) -.0099(17) -.0050(15)
C3 .084(3) .051(3) .043(2) -.022(2) -.017(2) .0053(19)
C4 .048(2) .059(3) .047(2) -.014(2) .0025(19) .0064(19)
C5 .083(4) .073(4) .059(3) .014(3) .018(3) .003(2)
C11 .0422(19) .0232(17) .0249(15) -.0044(14) -.0009(14) -.0028(12)
C12 .041(2) .037(2) .0324(18) -.0046(16) -.0076(15) .0007(14)
C13 .046(2) .032(2) .0379(19) .0018(16) -.0043(16) .0012(15)
C14 .058(2) .0250(18) .0312(18) -.0035(17) -.0002(16) -.0034(14)
C15 .049(2) .0286(18) .0300(17) -.0066(16) -.0045(15) -.0018(14)
C16 .0391(19) .0282(18) .0285(16) -.0039(14) -.0046(14) -.0015(13)
C17 .064(3) .054(3) .056(3) .008(2) -.020(2) -.013(2)
C18 .066(3) .034(2) .046(2) -.0077(19) -.015(2) -.0114(17)
I2 .03403(13) .03573(13) .02830(12) .00270(9) -.00715(9) -.00373(9)
F21A .089(11) .24(2) .080(9) -.101(13) -.045(9) .050(12)
F22A .089(10) .26(2) .089(9) -.100(13) .043(8) -.069(11)
F23A .143(13) .119(11) .31(3) -.089(10) -.083(18) .053(15)
F24A .073(6) .34(3) .077(6) -.071(14) -.047(5) .002(15)
F25A .200(19) .230(19) .110(13) -.143(15) -.126(14) .114(12)
F26A .194(12) .251(18) .132(10) -.041(12) -.094(9) -.081(12)
F21B .114(13) .199(19) .089(8) -.115(14) -.041(8) .079(11)
F22B .106(12) .179(16) .129(14) -.097(11) .007(8) -.072(13)
F23B .036(4) .115(7) .227(15) -.019(4) -.018(7) .006(10)
F24B .124(8) .25(2) .024(4) -.099(11) -.009(4) -.015(8)
F25B .192(19) .104(7) .091(10) -.101(10) -.091(12) .031(6)
F26B .133(8) .089(5) .143(8) .022(5) -.114(7) -.024(5)
C6 .0296(18) .042(2) .0413(19) .0068(15) -.0087(15) -.0061(16)
C7 .053(2) .050(3) .058(3) .012(2) -.019(2) -.020(2)
C8 .066(3) .048(3) .057(3) .013(2) -.008(2) -.009(2)
C9A .061(5) .042(4) .069(5) -.009(3) -.011(4) -.015(4)
C10A .068(6) .126(9) .098(7) .006(6) -.031(6) -.057(7)
C9B .069(9) .046(8) .049(8) -.012(7) -.004(7) -.018(7)
C10B .069(12) .076(14) .14(2) -.018(10) -.035(13) .017(14)
C21 .0360(19) .0358(19) .0268(16) .0005(15) -.0037(14) -.0020(14)
C22 .038(2) .047(2) .0379(19) -.0028(17) -.0150(16) -.0038(16)
C23 .047(2) .045(2) .043(2) -.0151(18) -.0106(17) .0000(17)
C24 .053(2) .046(2) .0317(18) -.0099(18) -.0067(17) -.0003(16)
C25 .051(2) .052(2) .0339(19) -.0113(19) -.0131(17) -.0041(16)
C26 .044(2) .042(2) .0329(18) -.0111(17) -.0108(16) -.0041(15)
C27 .074(4) .102(5) .054(3) -.048(4) -.019(3) .010(3)
C28 .095(5) .115(5) .040(3) -.053(4) -.027(3) .004(3)
S1 .0406(5) .0296(4) .0330(4) -.0050(4) -.0119(4) -.0017(3)
F31 .095(2) .0414(14) .0751(17) -.0265(14) -.0212(15) .0130(12)
F32 .136(3) .0642(17) .0403(13) .0008(17) -.0345(15) -.0039(12)
F33 .0736(18) .0556(16) .092(2) .0172(13) -.0411(16) -.0077(14)
O31 .0462(15) .0350(14) .0496(15) -.0109(11) -.0062(12) -.0114(11)
O32 .079(2) .0467(16) .0338(13) -.0185(14) -.0207(13) -.0033(11)
O33 .0386(15) .0486(17) .078(2) .0005(13) -.0126(14) -.0046(14)
C30 .063(3) .036(2) .039(2) -.0017(19) -.0166(18) -.0039(16)
S2 .0352(5) .0390(5) .0297(4) .0005(4) -.0058(4) -.0043(3)
F41 .104(2) .102(2) .0482(15) -.0071(18) -.0059(15) -.0360(15)
F42 .099(2) .108(2) .0738(19) .0056(19) -.0604(17) -.0068(16)
F43 .084(2) .081(2) .097(2) -.0387(17) -.0219(17) -.0181(16)
O41 .0459(15) .0512(16) .0337(13) .0117(12) -.0051(11) -.0097(11)
O42 .0406(15) .0560(17) .0400(14) .0120(12) -.0084(12) -.0049(12)
O43 .0576(18) .0531(18) .0653(19) -.0182(15) -.0065(15) .0074(14)
C40 .058(3) .061(3) .042(2) -.008(2) -.014(2) -.0095(19)
Cl1S .0840(9) .0584(8) .1087(11) -.0079(7) -.0279(8) -.0051(7)
Cl2S .0778(9) .1024(11) .1505(15) -.0380(8) -.0754(10) .0511(10)
C1S .043(2) .063(3) .076(3) .007(2) -.026(2) -.013(2)

loop_
_atom_type_symbol
_atom_type_description
_atom_type_scat_dispersion_real
_atom_type_scat_dispersion_imag
_atom_type_scat_source
C C .0033 .0016 'International Tables Vol C Tables 4.2.6.8 and 6.1.1.4'
H H .0000 .0000 'International Tables Vol C Tables 4.2.6.8 and 6.1.1.4'
O O .0106 .0060 'International Tables Vol C Tables 4.2.6.8 and 6.1.1.4'
F F .0171 .0103 'International Tables Vol C Tables 4.2.6.8 and 6.1.1.4'
S S .1246 .1234 'International Tables Vol C Tables 4.2.6.8 and 6.1.1.4'
Cl Cl .1484 .1585 'International Tables Vol C Tables 4.2.6.8 and 6.1.1.4'
I I -.4742 1.8119 'International Tables Vol C Tables 4.2.6.8 and 6.1.1.4'

loop_
_geom_angle_atom_site_label_1
_geom_angle_atom_site_label_2
_geom_angle_atom_site_label_3
_geom_angle_site_symmetry_1
_geom_angle_site_symmetry_3
_geom_angle
_geom_angle_publ_flag
O31 I1 O32 . 2_665 115.02(7) yes
O31 I1 C1 . . 75.04(10) yes
O31 I1 C11 . . 170.49(10) yes
O32 I1 C1 2_665 . 169.94(10) yes
O32 I1 C11 2_665 . 74.41(10) yes
C1 I1 C11 . . 95.52(12) yes
I1 C1 C2 . . 123.0(3) yes
I1 C1 H1 . . 118.5 no
C2 C1 H1 . . 118.5 no
C1 C2 C3 . . 117.7(4) yes
C1 C2 C4 . . 125.9(3) yes
C3 C2 C4 . . 116.4(3) yes
C2 C3 H3A . . 109.5 no
C2 C3 H3B . . 109.5 no
C2 C3 H3C . . 109.5 no
H3A C3 H3B . . 109.5 no
H3A C3 H3C . . 109.5 no
H3B C3 H3C . . 109.5 no
C2 C4 C5 . . 113.0(4) yes
C2 C4 H4A . . 109.0 no
C2 C4 H4B . . 109.0 no
C5 C4 H4A . . 109.0 no
C5 C4 H4B . . 109.0 no
H4A C4 H4B . . 107.8 no
C4 C5 H5A . . 109.5 no
C4 C5 H5B . . 109.5 no
C4 C5 H5C . . 109.5 no
H5A C5 H5B . . 109.5 no
H5A C5 H5C . . 109.5 no
H5B C5 H5C . . 109.5 no
I1 C11 C12 . . 118.6(2) yes
I1 C11 C16 . . 118.7(2) yes
C12 C11 C16 . . 122.6(3) no
C11 C12 C13 . . 118.4(3) no
C11 C12 H12 . . 120.8 no
C13 C12 H12 . . 120.8 no
C12 C13 C14 . . 120.9(3) no
C12 C13 C17 . . 119.9(3) no
C14 C13 C17 . . 119.2(3) no
C13 C14 C15 . . 119.7(3) no
C13 C14 H14 . . 120.2 no
C15 C14 H14 . . 120.2 no
C14 C15 C16 . . 121.0(3) no
C14 C15 C18 . . 119.2(3) no
C16 C15 C18 . . 119.9(3) no
C11 C16 C15 . . 117.4(3) no
C11 C16 H16 . . 121.3 no
C15 C16 H16 . . 121.3 no
F11A C17 F12A . . 104.1(4) no
F11A C17 F13A . . 103.5(6) no
F11A C17 C13 . . 112.3(4) no
F12A C17 F13A . . 108.3(5) no
F12A C17 C13 . . 113.9(4) no
F13A C17 C13 . . 113.7(4) no
F11B C17 F12B . . 104.5(9) no
F11B C17 F13B . . 106.0(11) no
F11B C17 C13 . . 109.1(7) no
F12B C17 F13B . . 108.0(11) no
F12B C17 C13 . . 115.6(8) no
F13B C17 C13 . . 112.9(8) no
F14 C18 F15 . . 106.0(3) no
F14 C18 F16 . . 107.0(3) no
F14 C18 C15 . . 113.3(3) no
F15 C18 F16 . . 106.9(3) no
F15 C18 C15 . . 111.8(3) no
F16 C18 C15 . . 111.5(3) no
O41 I2 O42 . 2_565 106.24(7) yes
O41 I2 C6 . . 172.58(10) yes
O41 I2 C21 . . 78.73(10) yes
O42 I2 C6 2_565 . 80.17(11) yes
O42 I2 C21 2_565 . 174.69(10) yes
C6 I2 C21 . . 94.99(13) yes
I2 C6 C7 . . 124.9(3) yes
I2 C6 H6 . . 117.5 no
C7 C6 H6 . . 117.5 no
C6 C7 C8 . . 118.2(4) yes
C6 C7 C9A . . 125.2(4) yes
C6 C7 C9B . . 119.7(6) yes
C8 C7 C9A . . 115.1(4) yes
C8 C7 C9B . . 113.7(6) yes
C7 C8 H8A . . 109.5 no
C7 C8 H8B . . 109.5 no
C7 C8 H8C . . 109.5 no
H8A C8 H8B . . 109.5 no
H8A C8 H8C . . 109.5 no
H8B C8 H8C . . 109.5 no
C7 C9A C10A . . 110.9(8) yes
C7 C9A H9AA . . 109.5 no
C7 C9A H9AB . . 109.5 no
C10A C9A H9AA . . 109.5 no
C10A C9A H9AB . . 109.5 no
H9AA C9A H9AB . . 108.0 no
C9A C10A H10A . . 109.5 no
C9A C10A H10B . . 109.5 no
C9A C10A H10C . . 109.5 no
H10A C10A H10B . . 109.5 no
H10A C10A H10C . . 109.5 no
H10B C10A H10C . . 109.5 no
C7 C9B C10B . . 102.5(15) yes
C7 C9B H9BA . . 111.3 no
C7 C9B H9BB . . 111.3 no
C10B C9B H9BA . . 111.3 no
C10B C9B H9BB . . 111.3 no
H9BA C9B H9BB . . 109.2 no
C9B C10B H10D . . 109.5 no
C9B C10B H10E . . 109.5 no
C9B C10B H10F . . 109.5 no
H10D C10B H10E . . 109.5 no
H10D C10B H10F . . 109.5 no
H10E C10B H10F . . 109.5 no
I2 C21 C22 . . 118.6(2) yes
I2 C21 C26 . . 119.4(2) yes
C22 C21 C26 . . 122.0(3) no
C21 C22 C23 . . 118.8(3) no
C21 C22 H22 . . 120.6 no
C23 C22 H22 . . 120.6 no
C22 C23 C24 . . 120.9(3) no
C22 C23 C27 . . 119.8(3) no
C24 C23 C27 . . 119.3(4) no
C23 C24 C25 . . 119.4(3) no
C23 C24 H24 . . 120.3 no
C25 C24 H24 . . 120.3 no
C24 C25 C26 . . 120.8(3) no
C24 C25 C28 . . 119.9(4) no
C26 C25 C28 . . 119.3(4) no
C21 C26 C25 . . 118.0(3) no
C21 C26 H26 . . 121.0 no
C25 C26 H26 . . 121.0 no
F21A C27 F22A . . 114.3(12) no
F21A C27 F23A . . 104.3(11) no
F21A C27 C23 . . 115.0(7) no
F22A C27 F23A . . 103.4(11) no
F22A C27 C23 . . 112.8(7) no
F23A C27 C23 . . 105.6(8) no
F21B C27 F22B . . 103.4(11) no
F21B C27 F23B . . 106.8(10) no
F21B C27 C23 . . 115.8(7) no
F22B C27 F23B . . 104.7(10) no
F22B C27 C23 . . 113.6(8) no
F23B C27 C23 . . 111.6(6) no
F24A C28 F25A . . 125.1(13) no
F24A C28 F26A . . 94.0(12) no
F24A C28 C25 . . 117.2(8) no
F25A C28 F26A . . 98.9(12) no
F25A C28 C25 . . 112.8(8) no
F26A C28 C25 . . 99.4(6) no
F24B C28 F25B . . 108.5(11) no
F24B C28 F26B . . 105.7(11) no
F24B C28 C25 . . 115.6(9) no
F25B C28 F26B . . 98.8(10) no
F25B C28 C25 . . 116.8(8) no
F26B C28 C25 . . 109.6(5) no
O31 S1 O32 . . 113.82(15) yes
O31 S1 O33 . . 114.71(16) yes
O31 S1 C30 . . 104.05(17) yes
O32 S1 O33 . . 115.31(17) yes
O32 S1 C30 . . 103.24(16) yes
O33 S1 C30 . . 103.67(19) yes
I1 O31 S1 . . 126.92(14) yes
S1 C30 F31 . . 110.3(3) yes
S1 C30 F32 . . 111.5(3) yes
S1 C30 F33 . . 111.3(3) yes
F31 C30 F32 . . 108.5(3) yes
F31 C30 F33 . . 106.8(3) yes
F32 C30 F33 . . 108.3(3) yes
O41 S2 O42 . . 113.58(15) yes
O41 S2 O43 . . 115.53(17) yes
O41 S2 C40 . . 103.44(18) yes
O42 S2 O43 . . 115.20(17) yes
O42 S2 C40 . . 103.00(18) yes
O43 S2 C40 . . 103.86(19) yes
I2 O41 S2 . . 149.20(16) yes
S2 C40 F41 . . 110.0(3) yes
S2 C40 F42 . . 111.4(3) yes
S2 C40 F43 . . 111.3(3) yes
F41 C40 F42 . . 107.8(4) yes
F41 C40 F43 . . 107.8(4) yes
F42 C40 F43 . . 108.4(4) yes
Cl1S C1S Cl2S . . 113.8(3) no
Cl1S C1S H1SA . . 108.8 no
Cl1S C1S H1SB . . 108.8 no
Cl2S C1S H1SA . . 108.8 no
Cl2S C1S H1SB . . 108.8 no
H1SA C1S H1SB . . 107.7 no

loop_
_geom_bond_atom_site_label_1
_geom_bond_atom_site_label_2
_geom_bond_site_symmetry_2
_geom_bond_distance
_geom_bond_publ_flag
I1 O31 . 2.767(2) yes
I1 O32 2_665 2.985(3) yes
I1 C1 . 2.093(3) yes
I1 C11 . 2.111(3) yes
F11A C17 . 1.337(6) no
F12A C17 . 1.305(6) no
F13A C17 . 1.346(6) no
F11B C17 . 1.319(13) no
F12B C17 . 1.159(14) no
F13B C17 . 1.278(16) no
F14 C18 . 1.330(5) no
F15 C18 . 1.323(4) no
F16 C18 . 1.326(4) no
C1 C2 . 1.326(5) yes
C1 H1 . .9500 no
C2 C3 . 1.508(5) yes
C2 C4 . 1.504(6) yes
C3 H3A . .9800 no
C3 H3B . .9800 no
C3 H3C . .9800 no
C4 C5 . 1.524(6) yes
C4 H4A . .9900 no
C4 H4B . .9900 no
C5 H5A . .9800 no
C5 H5B . .9800 no
C5 H5C . .9800 no
C11 C12 . 1.367(5) no
C11 C16 . 1.397(4) no
C12 C13 . 1.385(5) no
C12 H12 . .9500 no
C13 C14 . 1.381(5) no
C13 C17 . 1.500(6) no
C14 C15 . 1.379(5) no
C14 H14 . .9500 no
C15 C16 . 1.391(4) no
C15 C18 . 1.510(5) no
C16 H16 . .9500 no
I2 O41 . 2.881(2) yes
I2 O42 2_565 2.893(3) yes
I2 C6 . 2.094(3) yes
I2 C21 . 2.104(3) yes
F21A C27 . 1.224(11) no
F22A C27 . 1.247(11) no
F23A C27 . 1.370(16) no
F24A C28 . 1.136(13) no
F25A C28 . 1.223(15) no
F26A C28 . 1.511(14) no
F21B C27 . 1.273(12) no
F22B C27 . 1.266(12) no
F23B C27 . 1.348(11) no
F24B C28 . 1.268(13) no
F25B C28 . 1.263(12) no
F26B C28 . 1.458(10) no
C6 C7 . 1.293(5) yes
C6 H6 . .9500 no
C7 C8 . 1.500(5) yes
C7 C9A . 1.559(9) yes
C7 C9B . 1.512(15) yes
C8 H8A . .9800 no
C8 H8B . .9800 no
C8 H8C . .9800 no
C9A C10A . 1.481(11) yes
C9A H9AA . .9900 no
C9A H9AB . .9900 no
C10A H10A . .9800 no
C10A H10B . .9800 no
C10A H10C . .9800 no
C9B C10B . 1.54(2) yes
C9B H9BA . .9900 no
C9B H9BB . .9900 no
C10B H10D . .9800 no
C10B H10E . .9800 no
C10B H10F . .9800 no
C21 C22 . 1.385(5) no
C21 C26 . 1.379(4) no
C22 C23 . 1.371(5) no
C22 H22 . .9500 no
C23 C24 . 1.388(5) no
C23 C27 . 1.508(6) no
C24 C25 . 1.381(5) no
C24 H24 . .9500 no
C25 C26 . 1.395(5) no
C25 C28 . 1.504(6) no
C26 H26 . .9500 no
S1 O31 . 1.441(2) yes
S1 O32 . 1.443(2) yes
S1 O33 . 1.426(3) yes
S1 C30 . 1.815(4) yes
F31 C30 . 1.333(4) yes
F32 C30 . 1.319(4) yes
F33 C30 . 1.318(5) yes
S2 O41 . 1.443(2) yes
S2 O42 . 1.442(3) yes
S2 O43 . 1.435(3) yes
S2 C40 . 1.812(4) yes
F41 C40 . 1.334(5) yes
F42 C40 . 1.319(5) yes
F43 C40 . 1.319(5) yes
Cl1S C1S . 1.738(5) no
Cl2S C1S . 1.718(5) no
C1S H1SA . .9900 no
C1S H1SB . .9900 no

loop_
_geom_torsion_atom_site_label_1
_geom_torsion_atom_site_label_2
_geom_torsion_atom_site_label_3
_geom_torsion_atom_site_label_4
_geom_torsion_site_symmetry_1
_geom_torsion
_geom_torsion_publ_flag
O32 I1 O31 S1 2_665 90.75(18) no
C1 I1 O31 S1 . -89.1(2) no
O31 I1 C1 C2 . 108.0(3) no
O32 I1 C1 C2 2_665 -71.2(7) no
C11 I1 C1 C2 . -70.8(3) no
O32 I1 C11 C12 2_665 -60.8(3) no
O32 I1 C11 C16 2_665 123.1(3) no
C1 I1 C11 C12 . 119.2(3) no
C1 I1 C11 C16 . -56.8(3) no
I1 C1 C2 C3 . -176.5(2) no
I1 C1 C2 C4 . 3.5(5) no
C1 C2 C4 C5 . 106.2(4) no
C3 C2 C4 C5 . -73.8(4) no
I1 C11 C12 C13 . -174.3(2) no
C16 C11 C12 C13 . 1.6(5) no
I1 C11 C16 C15 . 174.2(2) no
C12 C11 C16 C15 . -1.7(5) no
C11 C12 C13 C14 . -.6(5) no
C11 C12 C13 C17 . 178.3(3) no
C12 C13 C14 C15 . -.3(5) no
C17 C13 C14 C15 . -179.1(4) no
C13 C14 C15 C16 . .1(5) no
C13 C14 C15 C18 . 179.6(3) no
C14 C15 C16 C11 . .8(5) no
C18 C15 C16 C11 . -178.7(3) no
C12 C13 C17 F11A . 120.9(5) no
C12 C13 C17 F12A . -121.0(5) no
C12 C13 C17 F13A . 3.7(8) no
C12 C13 C17 F11B . -70.1(9) no
C12 C13 C17 F12B . 47.2(10) no
C12 C13 C17 F13B . 172.3(10) no
C14 C13 C17 F11A . -60.2(6) no
C14 C13 C17 F12A . 57.8(6) no
C14 C13 C17 F13A . -177.4(6) no
C14 C13 C17 F11B . 108.8(8) no
C14 C13 C17 F12B . -133.9(9) no
C14 C13 C17 F13B . -8.8(12) no
C14 C15 C18 F14 . 174.8(3) no
C14 C15 C18 F15 . -65.5(5) no
C14 C15 C18 F16 . 54.0(5) no
C16 C15 C18 F14 . -5.8(5) no
C16 C15 C18 F15 . 113.9(4) no
C16 C15 C18 F16 . -126.5(4) no
O42 I2 O41 S2 2_565 165.1(3) no
C21 I2 O41 S2 . -13.0(3) no
O42 I2 C6 C7 2_565 -87.1(4) no
C21 I2 C6 C7 . 90.7(4) no
O41 I2 C21 C22 . 74.7(3) no
O41 I2 C21 C26 . -105.6(3) no
C6 I2 C21 C22 . -109.3(3) no
C6 I2 C21 C26 . 70.4(3) no
I2 C6 C7 C8 . 179.2(3) no
I2 C6 C7 C9A . -15.7(7) no
I2 C6 C7 C9B . 33.1(8) no
C6 C7 C9A C10A . 119.5(7) no
C6 C7 C9B C10B . -131.2(11) no
C8 C7 C9A C10A . -75.1(8) no
C8 C7 C9B C10B . 81.3(13) no
I2 C21 C22 C23 . 179.5(3) no
C26 C21 C22 C23 . -.2(5) no
I2 C21 C26 C25 . -179.1(3) no
C22 C21 C26 C25 . .6(5) no
C21 C22 C23 C24 . .1(6) no
C21 C22 C23 C27 . 178.9(4) no
C22 C23 C24 C25 . -.4(6) no
C27 C23 C24 C25 . -179.2(4) no
C23 C24 C25 C26 . .9(6) no
C23 C24 C25 C28 . -177.7(4) no
C24 C25 C26 C21 . -1.0(6) no
C28 C25 C26 C21 . 177.6(4) no
C22 C23 C27 F21A . -3.8(19) no
C22 C23 C27 F22A . -137.2(19) no
C22 C23 C27 F23A . 110.5(18) no
C22 C23 C27 F21B . 165.4(17) no
C22 C23 C27 F22B . 45.9(18) no
C22 C23 C27 F23B . -72.1(16) no
C24 C23 C27 F21A . 175.0(18) no
C24 C23 C27 F22A . 42(2) no
C24 C23 C27 F23A . -70.6(19) no
C24 C23 C27 F21B . -15.8(19) no
C24 C23 C27 F22B . -135.2(17) no
C24 C23 C27 F23B . 106.7(16) no
C24 C25 C28 F24A . 167.3(17) no
C24 C25 C28 F25A . 10.6(17) no
C24 C25 C28 F26A . -93.3(11) no
C24 C25 C28 F24B . -25.5(14) no
C24 C25 C28 F25B . -155.0(13) no
C24 C25 C28 F26B . 93.7(9) no
C26 C25 C28 F24A . -11.3(19) no
C26 C25 C28 F25A . -168.0(15) no
C26 C25 C28 F26A . 88.1(11) no
C26 C25 C28 F24B . 155.9(13) no
C26 C25 C28 F25B . 26.4(14) no
C26 C25 C28 F26B . -84.8(8) no
O32 S1 O31 I1 . -129.07(17) no
O33 S1 O31 I1 . 6.8(2) no
C30 S1 O31 I1 . 119.31(19) no
O31 S1 C30 F31 . 178.1(3) no
O31 S1 C30 F32 . -61.3(3) no
O31 S1 C30 F33 . 59.8(3) no
O32 S1 C30 F31 . 59.0(3) no
O32 S1 C30 F32 . 179.6(3) no
O32 S1 C30 F33 . -59.3(3) no
O33 S1 C30 F31 . -61.6(3) no
O33 S1 C30 F32 . 59.0(3) no
O33 S1 C30 F33 . -179.9(3) no
O42 S2 O41 I2 . -159.6(3) no
O43 S2 O41 I2 . -23.3(4) no
C40 S2 O41 I2 . 89.5(3) no
O41 S2 C40 F41 . -179.8(3) no
O41 S2 C40 F42 . -60.3(3) no
O41 S2 C40 F43 . 60.8(3) no
O42 S2 C40 F41 . 61.7(3) no
O42 S2 C40 F42 . -178.8(3) no
O42 S2 C40 F43 . -57.7(3) no
O43 S2 C40 F41 . -58.8(4) no
O43 S2 C40 F42 . 60.7(3) no
O43 S2 C40 F43 . -178.2(3) no
